data_2009724
loop_
_publ_author_name
'Ukei, K.'
'Suzuki, H.'
'Shishido, T.'
'Fukuda, T.'

_publ_section_title
;
 Li~3~NbO~4~
;
_journal_issue 5
_journal_name_full 'Acta Crystallographica Section C'
_journal_page_first 655
_journal_page_last 656
_journal_paper_doi 10.1107/S010827019300890X
_journal_volume 50
_journal_year 1994
_chemical_formula_sum 'Li3 Nb O4'
_chemical_formula_weight 177.73
_symmetry_cell_setting cubic
_symmetry_space_group_name_Hall 'I -4 2 3'
_symmetry_space_group_name_H-M 'I -4 3 m'
_atom_type_scat_source ' IntTabIV and Tokonami (1965) for O atoms'
_cell_angle_alpha 90
_cell_angle_beta 90
_cell_angle_gamma 90
_cell_formula_units_Z 8
_cell_length_a 8.412(2)
_cell_length_b 8.412(2)
_cell_length_c 8.412(2)
_cell_measurement_reflns_used 19
_cell_measurement_temperature 295(2)
_cell_measurement_theta_max 31.3
_cell_measurement_theta_min 30.4
_cell_volume 595.2(2)
_diffrn_measurement_device 'Rigaku AFC-6A'
_diffrn_measurement_method 2\q-\w
_diffrn_radiation_type MoK\a
_diffrn_radiation_wavelength 0.71073
_diffrn_reflns_av_R_equivalents 0.019
_diffrn_reflns_limit_h_max 12
_diffrn_reflns_limit_h_min -12
_diffrn_reflns_limit_k_max 12
_diffrn_reflns_limit_k_min -12
_diffrn_reflns_limit_l_max 12
_diffrn_reflns_limit_l_min 0
_diffrn_reflns_number 4608
_diffrn_reflns_theta_max 32.5
_diffrn_standards_decay_% <=1.4
_diffrn_standards_interval_count 100
_diffrn_standards_number 3
_exptl_absorpt_coefficient_mu 3.69
_exptl_absorpt_correction_T_max 0.521
_exptl_absorpt_correction_T_min 0.453
_exptl_absorpt_correction_type integration
_exptl_crystal_colour Colourless
_exptl_crystal_density_diffrn 3.967
_exptl_crystal_description Cube
_exptl_crystal_size_max 0.25
_exptl_crystal_size_mid 0.22
_exptl_crystal_size_min 0.22
_refine_diff_density_max 1.3
_refine_diff_density_min -1.2
_refine_ls_extinction_coef 1.86E-4(4)
_refine_ls_extinction_method 'Zachariasen (1965)'
_refine_ls_goodness_of_fit_obs 9.85
_refine_ls_number_parameters 17
_refine_ls_number_reflns 2283
_refine_ls_R_factor_obs 0.031
_refine_ls_shift/esd_max 0.44
_refine_ls_structure_factor_coef F
_refine_ls_weighting_details 'w = 1/\s^2^(|F~o~|)'
_refine_ls_weighting_scheme calc
_refine_ls_wR_factor_obs 0.045
_reflns_number_observed 2283
_reflns_number_total 4134
_reflns_observed_criterion |F~o~|>=3\s(|F~o~|)
_cod_data_source_file oh1036.cif
_cod_data_source_block oh1036a
_cod_depositor_comments
;
The following automatic conversions were performed:

'_cell_measurement_temperature' value 'room' was changed to '295(2)'
- the room/ambient temperature average [293;298] in Kelvins(K) was
taken.

Automatic conversion script
Id: cif_fix_values 1646 2011-03-28 12:23:43Z adriana 

The following automatic conversions were performed:

'_cell_measurement_temperature' value 'room' was changed to '295(2)'
- the room/ambient temperature average [293;298] in Kelvins(K) was
taken.

Automatic conversion script
Id: cif_fix_values 1715 2011-07-08 13:25:40Z adriana 

The following automatic conversions were performed:

'_refine_ls_weighting_scheme' value 'w = 1/\s^2^(|F~o~|)' was changed
to 'calc'. New tag '_refine_ls_weighting_details' was created. The
value of the new tag was set to 'w = 1/\s^2^(|F~o~|)'.

Automatic conversion script
Id: cif_fix_values 3143 2015-03-26 13:38:13Z robertas 
;
_cod_original_cell_volume 595.2(4)
_cod_original_formula_sum 'Li3 Nb1 O4'
_cod_database_code 2009724

loop_
_atom_site_label
_atom_site_fract_x
_atom_site_fract_y
_atom_site_fract_z
_atom_site_U_iso_or_equiv
Nb .14028(3) .14028(3) .14028(3) .0074
O(1) -.1090(4) -.1090(4) -.1090(4) .0084
O(2) .1247(3) .1247(3) .3601(3) .0112
Li .3782(5) .3782(5) .1046(6) .0170(10)

loop_
_geom_angle_atom_site_label_1
_geom_angle_atom_site_label_2
_geom_angle_atom_site_label_3
_geom_angle_site_symmetry_1
_geom_angle_site_symmetry_2
_geom_angle_site_symmetry_3
_geom_angle
_geom_angle_publ_flag
O(1) Nb O(1) 25 . 26 75.00(10) yes
O(1) Nb O(2) 25 . 28 164.20(10) yes
O(2) Nb O(2) . . 28 97.80(10) yes
O(2) Li O(2) 28 . 33 93.8(2) yes
O(2) Li O(2) 28 . 31 92.7(2) yes
O(2) Li O(1) 33 . 30 177.3(2) yes
O(2) Li O(1) 31 . 30 79.3(2) yes
Nb O(1) Nb . 25 27 103.2(2) yes
O(1) Nb O(2) 25 . . 92.60(10) yes
O(1) Nb O(2) 25 . 29 92.60(10) yes
O(2) Li O(2) 28 . 29 81.5(2) yes
O(2) Li O(1) 28 . 30 88.2(2) yes
O(2) Li O(2) 28 . 32 166.5(3) yes
O(2) Li O(2) 33 . 31 98.8(2) yes
O(2) Li O(2) 31 . 32 90.2(2) yes

loop_
_geom_bond_atom_site_label_1
_geom_bond_atom_site_label_2
_geom_bond_site_symmetry_2
_geom_bond_distance
_geom_bond_publ_flag
Nb Nb 27 3.3381(7) yes
Nb O(1) 25 2.130(4) yes
Nb O(1) 27 2.130(4) yes
Nb O(2) 28 1.858(3) yes
Li O(2) 28 2.145(5) yes
Li O(2) 33 2.057(6) yes
Li O(2) 32 2.095(5) yes
O(1) O(1) 27 2.593(5) yes
Nb Li . 2.846(4) yes
Nb O(1) 27 2.130(4) yes
Nb O(2) . 1.858(3) yes
Nb O(2) 29 1.858(3) yes
Li O(2) 29 2.145(5) yes
Li O(1) 30 2.414(7) yes
Li O(2) 32 2.095(5) yes
